data_1541163
loop_
_publ_author_name
'Remschnig, K.'
'Rogl, P.'
'Gratz, E.'
'Fischer, P.'
'Mueller, H.'

_publ_section_title
;
 Neutron and low temperature x-ray powder diffraction and thermal
 expansion measurements on La1.85 Sr.15 Cu1-x Znx O4-y
;
_journal_name_full 'Physica C (Amsterdam)'
_journal_page_first 458
_journal_page_last 464
_journal_volume 158
_journal_year 1989
_chemical_formula_sum 'Cu0.75 La1.85 O3.92 Sr0.15 Zn0.25'
_chemical_name_systematic 'La1.85 Sr.15 Cu.75 Zn.25 O3.92'
_space_group_IT_number 64
_symmetry_space_group_name_Hall '-C 2ac 2'
_symmetry_space_group_name_H-M 'C m c e'
_cell_angle_alpha 90
_cell_angle_beta 90
_cell_angle_gamma 90
_cell_formula_units_Z 4
_cell_length_a 5.3466
_cell_length_b 13.0864
_cell_length_c 5.398
_cell_volume 377.686
_citation_journal_id_ASTM PHYCE6
_cod_data_source_file Remschnig_PHYCE6_1989_1078.cif
_cod_data_source_block Cu0.75La1.85O3.92Sr0.15Zn0.25
_cod_original_cell_volume 377.6859
_cod_original_sg_symbol_H-M 'C m c a'
_cod_database_code 1541163

loop_
_symmetry_equiv_pos_as_xyz
x,y,z
-x+1/2,-y,z+1/2
x,-y,-z
-x+1/2,y,-z+1/2
-x,-y,-z
x-1/2,y,-z-1/2
-x,y,z
x-1/2,-y,z-1/2
x+1/2,y+1/2,z
-x+1,-y+1/2,z+1/2
x+1/2,-y+1/2,-z
-x+1,y+1/2,-z+1/2
-x+1/2,-y+1/2,-z
x,y+1/2,-z-1/2
-x+1/2,y+1/2,z
x,-y+1/2,z-1/2

loop_
_atom_site_label
_atom_site_type_symbol
_atom_site_fract_x
_atom_site_fract_y
_atom_site_fract_z
_atom_site_occupancy
_atom_site_U_iso_or_equiv
Zn1 Zn+2 0 0 0 0.25 0.0
O2 O-2 0 0.1816 0.967 0.99 0.0
La1 La+3 0 0.3609 0.0083 0.925 0.0
Cu1 Cu+2 0 0 0 0.75 0.0
O1 O-2 0.25 0.0075 0.25 0.97 0.0
Sr1 Sr+2 0 0.3609 0.0083 0.075 0.0
